data_7715786
loop_
_publ_author_name
'Seredyuk, Maksym'
'Znovjyak, Kateryna'
'Valverde-Mu&#xf1;oz, Francisco Javier'
'Mu&#xf1;oz, M Carmen'
'Fritsky, Igor O.'
'Real, Jos&#xe9; Antonio'

_publ_section_title
;
 Rotational order-disorder and spin crossover behaviour in a neutral
 iron(II) complex based on asymmetrically substituted large planar
 ionogenic ligand.
;
_journal_issue 18
_journal_name_full 'Dalton transactions (Cambridge, England : 2003)'
_journal_page_first 8041
_journal_page_last 8049
_journal_paper_doi 10.1039/d4dt00368c
_journal_volume 53
_journal_year 2024
_chemical_formula_sum 'C34 H28 F2 Fe N12 O2'
_chemical_formula_weight 730.53
_space_group_crystal_system orthorhombic
_space_group_IT_number 60
_space_group_name_Hall '-P 2n 2ab'
_space_group_name_H-M_alt 'P b c n'
_atom_sites_solution_hydrogens geom
_audit_block_doi 10.5517/ccdc.csd.cc2j7bdj
_audit_creation_method SHELXL-2018/3
_audit_update_record
;
2024-02-03 deposited with the CCDC.	2024-04-17 downloaded from the CCDC.
;
_cell_angle_alpha 90
_cell_angle_beta 90
_cell_angle_gamma 90
_cell_formula_units_Z 4
_cell_length_a 13.05(2)
_cell_length_b 10.401(18)
_cell_length_c 25.06(4)
_cell_measurement_reflns_used 1190
_cell_measurement_temperature 293(2)
_cell_measurement_theta_max 21.615
_cell_measurement_theta_min 2.6325
_cell_volume 3401(10)
_computing_cell_refinement 'SAINT V8.38A (Bruker AXS Inc., 2017)'
_computing_data_collection 'SAINT V8.38A (Bruker AXS Inc., 2017)'
_computing_data_reduction 'SAINT V8.38A (Bruker AXS Inc., 2017)'
_computing_structure_refinement 'SHELXL-2018/3 (Sheldrick, 2018)'
_computing_structure_solution 'SHELXT 2018/2 (Sheldrick, 2018)'
_diffrn_ambient_temperature 293(2)
_diffrn_measured_fraction_theta_full 0.997
_diffrn_measured_fraction_theta_max 0.997
_diffrn_measurement_device_type 'APEX3 v2018.7-2'
_diffrn_radiation_type MoK\a
_diffrn_radiation_wavelength 0.71073
_diffrn_reflns_av_R_equivalents 0.2049
_diffrn_reflns_av_unetI/netI 0.0917
_diffrn_reflns_Laue_measured_fraction_full 0.997
_diffrn_reflns_Laue_measured_fraction_max 0.997
_diffrn_reflns_limit_h_max 15
_diffrn_reflns_limit_h_min -15
_diffrn_reflns_limit_k_max 12
_diffrn_reflns_limit_k_min -12
_diffrn_reflns_limit_l_max 29
_diffrn_reflns_limit_l_min -29
_diffrn_reflns_number 23664
_diffrn_reflns_point_group_measured_fraction_full 0.997
_diffrn_reflns_point_group_measured_fraction_max 0.997
_diffrn_reflns_theta_full 25.012
_diffrn_reflns_theta_max 25.012
_diffrn_reflns_theta_min 2.504
_exptl_absorpt_coefficient_mu 0.506
_exptl_absorpt_correction_T_max 1.000
_exptl_absorpt_correction_T_min 0.769
_exptl_absorpt_correction_type multi-scan
_exptl_absorpt_process_details 'Empirical absorption correction'
_exptl_crystal_colour yellow
_exptl_crystal_density_diffrn 1.426
_exptl_crystal_description plate
_exptl_crystal_F_000 1504
_exptl_crystal_size_max 0.090
_exptl_crystal_size_mid 0.080
_exptl_crystal_size_min 0.040
_refine_diff_density_max 0.588
_refine_diff_density_min -0.388
_refine_diff_density_rms 0.073
_refine_ls_extinction_coef 0.0033(9)
_refine_ls_extinction_expression Fc^*^=kFc[1+0.001xFc^2^\l^3^/sin(2\q)]^-1/4^
_refine_ls_extinction_method 'SHELXL-2018/3 (Sheldrick 2018)'
_refine_ls_goodness_of_fit_ref 1.085
_refine_ls_hydrogen_treatment constr
_refine_ls_matrix_type full
_refine_ls_number_parameters 243
_refine_ls_number_reflns 3001
_refine_ls_number_restraints 0
_refine_ls_restrained_S_all 1.085
_refine_ls_R_factor_all 0.1520
_refine_ls_R_factor_gt 0.0624
_refine_ls_shift/su_max 0.000
_refine_ls_shift/su_mean 0.000
_refine_ls_structure_factor_coef Fsqd
_refine_ls_weighting_details 'w=1/[\s^2^(Fo^2^)+(0.0904P)^2^+2.9107P] where P=(Fo^2^+2Fc^2^)/3'
_refine_ls_weighting_scheme calc
_refine_ls_wR_factor_gt 0.1477
_refine_ls_wR_factor_ref 0.2283
_reflns_Friedel_coverage 0.000
_reflns_number_gt 1473
_reflns_number_total 3001
_reflns_threshold_expression 'I > 2\s(I)'
_cod_data_source_file d4dt00368c2.cif
_cod_data_source_block shelx_CCDC1
_cod_depositor_comments 'Adding full bibliography for 7715785--7715786.cif.'
_cod_original_cell_volume 3402(10)
_cod_database_code 7715786
_shelx_shelxl_version_number 2018/3
_shelx_space_group_comment
;
The symmetry employed for this shelxl refinement is uniquely defined
by the following loop, which should always be used as a source of
symmetry information in preference to the above space-group names.
They are only intended as comments.
;
_shelx_estimated_absorpt_t_min 0.956
_shelx_estimated_absorpt_t_max 0.980
_exptl_absorpt_special_details
;
SADABS-2016/2 - Bruker AXS area detector scaling and absorption correction
;

loop_
_space_group_symop_operation_xyz
'x, y, z'
'-x+1/2, -y+1/2, z+1/2'
'-x, y, -z+1/2'
'x+1/2, -y+1/2, -z'
'-x, -y, -z'
'x-1/2, y-1/2, -z-1/2'
'x, -y, z-1/2'
'-x-1/2, y-1/2, z'

loop_
_atom_site_label
_atom_site_type_symbol
_atom_site_fract_x
_atom_site_fract_y
_atom_site_fract_z
_atom_site_U_iso_or_equiv
_atom_site_adp_type
_atom_site_occupancy
_atom_site_site_symmetry_order
_atom_site_calc_flag
_atom_site_refinement_flags_posn
_atom_site_refinement_flags_adp
_atom_site_refinement_flags_occupancy
_atom_site_disorder_assembly
_atom_site_disorder_group
Fe Fe 0.500000 0.36607(13) 0.250000 0.0512(5) Uani 1 2 d S T P . .
N2 N 0.3394(3) 0.3440(5) 0.23633(18) 0.0493(13) Uani 1 1 d . . . . .
N4 N 0.3793(4) 0.1852(5) 0.1764(2) 0.0533(13) Uani 1 1 d . . . . .
N1 N 0.4808(4) 0.2127(5) 0.1884(2) 0.0541(14) Uani 1 1 d . . . . .
N3 N 0.4292(4) 0.4983(5) 0.30335(19) 0.0551(14) Uani 1 1 d . . . . .
O O 0.6419(4) 0.4818(6) 0.3854(2) 0.0912(17) Uani 1 1 d . . . . .
H1O H 0.593593 0.530414 0.379779 0.137 Uiso 1 1 calc R U . . .
N5 N 0.2856(4) 0.5933(5) 0.3329(2) 0.0593(14) Uani 1 1 d . . . . .
N6 N 0.4576(4) 0.5835(5) 0.3428(2) 0.0599(14) Uani 1 1 d . . . . .
C4 C 0.3032(4) 0.2580(6) 0.2025(2) 0.0497(15) Uani 1 1 d . . . . .
C9 C 0.3263(4) 0.5068(6) 0.2996(2) 0.0517(16) Uani 1 1 d . . . . .
C8 C 0.2729(4) 0.4207(6) 0.2632(2) 0.0518(16) Uani 1 1 d . . . . .
C10 C 0.3699(5) 0.6376(6) 0.3592(2) 0.0539(16) Uani 1 1 d . . . . .
C5 C 0.1996(5) 0.2401(7) 0.1927(3) 0.0624(18) Uani 1 1 d . . . . .
H5 H 0.176183 0.178853 0.168511 0.075 Uiso 1 1 calc R U . . .
C11 C 0.3626(6) 0.7338(7) 0.4019(3) 0.0624(18) Uani 1 1 d . . . . .
C3 C 0.3721(6) 0.0905(7) 0.1398(3) 0.0655(19) Uani 1 1 d . . . . .
H3 H 0.311935 0.055886 0.125944 0.079 Uiso 1 1 calc R U . . .
C7 C 0.1689(5) 0.4097(7) 0.2554(3) 0.0670(19) Uani 1 1 d . . . . .
H7 H 0.123730 0.463632 0.273331 0.080 Uiso 1 1 calc R U . . .
C1 C 0.5331(5) 0.1329(7) 0.1573(2) 0.0613(18) Uani 1 1 d . . . . .
H1 H 0.604302 0.129338 0.156111 0.074 Uiso 1 1 calc R U . . .
F1A F 0.5243(5) 0.6919(8) 0.4366(3) 0.127(3) Uani 0.75 1 d . . P A 1
C6 C 0.1330(5) 0.3182(8) 0.2208(3) 0.074(2) Uani 1 1 d . . . . .
H6 H 0.062686 0.308472 0.216148 0.088 Uiso 1 1 calc R U . . .
C2 C 0.4692(6) 0.0552(7) 0.1269(3) 0.070(2) Uani 1 1 d . . . . .
H2 H 0.488915 -0.007911 0.102641 0.084 Uiso 1 1 calc R U . . .
C16 C 0.4395(7) 0.7541(8) 0.4391(3) 0.079(2) Uani 1 1 d . . . . .
H12B H 0.499676 0.706685 0.436201 0.095 Uiso 0.25 1 calc R U P A 2
C15 C 0.4308(9) 0.8413(9) 0.4802(3) 0.096(3) Uani 1 1 d . . . . .
H15 H 0.484377 0.853076 0.504142 0.115 Uiso 1 1 calc R U . . .
C12 C 0.2771(9) 0.8083(10) 0.4095(4) 0.109(3) Uani 1 1 d . . . . .
H12A H 0.223372 0.799356 0.385421 0.131 Uiso 0.75 1 calc R U P B 1
C14 C 0.3428(11) 0.9100(9) 0.4852(3) 0.113(4) Uani 1 1 d . . . . .
H14 H 0.335814 0.968099 0.513166 0.136 Uiso 1 1 calc R U . . .
C17 C 0.6209(8) 0.4067(9) 0.4301(4) 0.116(3) Uani 1 1 d . . . . .
H17C H 0.572861 0.340579 0.420693 0.175 Uiso 1 1 calc R U . . .
H17A H 0.592260 0.459678 0.457679 0.175 Uiso 1 1 calc R U . . .
H17B H 0.683153 0.368011 0.442688 0.175 Uiso 1 1 calc R U . . .
C13 C 0.2657(10) 0.8952(10) 0.4502(4) 0.138(5) Uani 1 1 d . . . . .
H13 H 0.205799 0.942856 0.453589 0.166 Uiso 1 1 calc R U . . .
F1B F 0.2031(17) 0.798(2) 0.3840(10) 0.136(9) Uani 0.25 1 d . . P C 2

loop_
_atom_site_aniso_label
_atom_site_aniso_U_11
_atom_site_aniso_U_22
_atom_site_aniso_U_33
_atom_site_aniso_U_23
_atom_site_aniso_U_13
_atom_site_aniso_U_12
Fe 0.0297(6) 0.0653(9) 0.0587(8) 0.000 -0.0001(6) 0.000
N2 0.033(3) 0.061(3) 0.054(3) -0.007(3) 0.000(2) 0.005(2)
N4 0.036(3) 0.063(3) 0.061(3) -0.007(3) 0.000(2) 0.004(3)
N1 0.037(3) 0.066(4) 0.059(3) 0.004(3) 0.000(2) 0.005(2)
N3 0.039(3) 0.068(4) 0.059(3) -0.008(3) -0.005(2) -0.006(3)
O 0.064(4) 0.109(5) 0.100(4) 0.028(4) 0.001(3) -0.008(3)
N5 0.047(3) 0.066(4) 0.064(3) -0.013(3) 0.005(3) 0.003(3)
N6 0.047(3) 0.069(4) 0.064(3) -0.012(3) -0.001(3) -0.003(3)
C4 0.035(3) 0.062(4) 0.052(3) -0.002(3) -0.001(3) 0.001(3)
C9 0.039(3) 0.064(4) 0.052(4) -0.010(3) -0.002(3) -0.003(3)
C8 0.033(3) 0.059(4) 0.063(4) -0.005(3) 0.001(3) -0.001(3)
C10 0.056(4) 0.054(4) 0.052(3) -0.005(3) 0.000(3) -0.005(3)
C5 0.038(3) 0.078(5) 0.071(4) -0.017(4) 0.002(3) -0.002(3)
C11 0.072(5) 0.058(4) 0.057(4) -0.008(4) -0.002(4) -0.003(4)
C3 0.063(5) 0.073(5) 0.060(4) -0.017(4) -0.006(3) 0.007(4)
C7 0.034(3) 0.089(5) 0.078(5) -0.022(4) 0.003(3) 0.001(3)
C1 0.054(4) 0.073(5) 0.056(4) -0.004(4) 0.008(3) 0.015(4)
F1A 0.074(5) 0.175(7) 0.132(6) -0.085(5) -0.034(4) 0.019(5)
C6 0.035(4) 0.105(6) 0.080(5) -0.026(5) 0.001(3) -0.001(4)
C2 0.066(5) 0.077(5) 0.067(4) -0.011(4) 0.004(4) 0.016(4)
C16 0.090(6) 0.074(6) 0.073(5) -0.005(5) 0.001(5) -0.014(5)
C15 0.129(9) 0.086(7) 0.072(6) -0.008(5) -0.005(5) -0.027(6)
C12 0.122(9) 0.117(8) 0.088(6) -0.031(6) -0.025(6) 0.034(7)
C14 0.185(12) 0.089(7) 0.065(6) -0.026(5) 0.007(7) 0.000(8)
C17 0.138(9) 0.113(8) 0.098(6) 0.026(6) -0.018(6) -0.023(7)
C13 0.172(12) 0.138(9) 0.105(7) -0.059(7) -0.017(8) 0.069(8)
F1B 0.086(15) 0.17(2) 0.156(19) -0.077(17) -0.047(14) 0.034(15)

loop_
_atom_type_symbol
_atom_type_description
_atom_type_scat_dispersion_real
_atom_type_scat_dispersion_imag
_atom_type_scat_source
C C 0.0033 0.0016 'International Tables Vol C Tables 4.2.6.8 and 6.1.1.4'
H H 0.0000 0.0000 'International Tables Vol C Tables 4.2.6.8 and 6.1.1.4'
F F 0.0171 0.0103 'International Tables Vol C Tables 4.2.6.8 and 6.1.1.4'
Fe Fe 0.3463 0.8444 'International Tables Vol C Tables 4.2.6.8 and 6.1.1.4'
N N 0.0061 0.0033 'International Tables Vol C Tables 4.2.6.8 and 6.1.1.4'
O O 0.0106 0.0060 'International Tables Vol C Tables 4.2.6.8 and 6.1.1.4'

loop_
_geom_angle_atom_site_label_1
_geom_angle_atom_site_label_2
_geom_angle_atom_site_label_3
_geom_angle
_geom_angle_site_symmetry_1
_geom_angle_site_symmetry_3
_geom_angle_publ_flag
N1 Fe N1 88.9(3) 3_655 . ?
N2 Fe N1 98.30(18) . 3_655 ?
N2 Fe N1 72.68(18) 3_655 3_655 ?
N2 Fe N1 72.69(18) . . ?
N2 Fe N1 98.30(18) 3_655 . ?
N3 Fe N1 94.4(2) 3_655 . ?
N3 Fe N1 147.82(19) . . ?
N3 Fe N1 147.82(18) 3_655 3_655 ?
N3 Fe N1 94.4(2) . 3_655 ?
N3 Fe N3 99.5(3) 3_655 . ?
N3 Fe N2 113.24(19) 3_655 . ?
N3 Fe N2 75.17(19) . . ?
N3 Fe N2 75.17(19) 3_655 3_655 ?
N3 Fe N2 113.24(19) . 3_655 ?
N2 Fe N2 167.7(3) . 3_655 ?
C4 N2 C8 119.2(5) . . ?
C4 N2 Fe 121.8(4) . . ?
C8 N2 Fe 119.0(4) . . ?
C3 N4 N1 111.3(5) . . ?
C3 N4 C4 131.2(6) . . ?
N1 N4 C4 117.5(5) . . ?
C1 N1 N4 103.7(5) . . ?
C1 N1 Fe 142.5(5) . . ?
N4 N1 Fe 113.8(4) . . ?
C9 N3 N6 106.0(5) . . ?
C9 N3 Fe 115.5(4) . . ?
N6 N3 Fe 138.5(4) . . ?
C17 O H1O 109.5 . . ?
C9 N5 C10 102.1(5) . . ?
C10 N6 N3 105.0(5) . . ?
N2 C4 C5 123.7(6) . . ?
N2 C4 N4 114.2(5) . . ?
C5 C4 N4 122.2(6) . . ?
N5 C9 N3 113.3(5) . . ?
N5 C9 C8 127.9(6) . . ?
N3 C9 C8 118.7(5) . . ?
N2 C8 C7 120.8(6) . . ?
N2 C8 C9 111.4(5) . . ?
C7 C8 C9 127.8(6) . . ?
N6 C10 N5 113.6(6) . . ?
N6 C10 C11 124.4(6) . . ?
N5 C10 C11 122.1(6) . . ?
C6 C5 C4 116.3(6) . . ?
C6 C5 H5 121.8 . . ?
C4 C5 H5 121.8 . . ?
C12 C11 C16 114.2(8) . . ?
C12 C11 C10 122.6(7) . . ?
C16 C11 C10 123.1(7) . . ?
N4 C3 C2 107.1(6) . . ?
N4 C3 H3 126.5 . . ?
C2 C3 H3 126.5 . . ?
C6 C7 C8 119.0(6) . . ?
C6 C7 H7 120.5 . . ?
C8 C7 H7 120.5 . . ?
N1 C1 C2 112.1(6) . . ?
N1 C1 H1 123.9 . . ?
C2 C1 H1 123.9 . . ?
C7 C6 C5 121.0(6) . . ?
C7 C6 H6 119.5 . . ?
C5 C6 H6 119.5 . . ?
C3 C2 C1 105.8(6) . . ?
C3 C2 H2 127.1 . . ?
C1 C2 H2 127.1 . . ?
F1A C16 C15 116.2(8) . . ?
F1A C16 C11 121.0(8) . . ?
C15 C16 C11 122.9(9) . . ?
C15 C16 H12B 118.6 . . ?
C11 C16 H12B 118.6 . . ?
C14 C15 C16 119.1(9) . . ?
C14 C15 H15 120.5 . . ?
C16 C15 H15 120.5 . . ?
F1B C12 C11 123.1(14) . . ?
F1B C12 C13 112.3(15) . . ?
C11 C12 C13 124.3(9) . . ?
C11 C12 H12A 117.8 . . ?
C13 C12 H12A 117.8 . . ?
C13 C14 C15 120.8(9) . . ?
C13 C14 H14 119.6 . . ?
C15 C14 H14 119.6 . . ?
O C17 H17C 109.5 . . ?
O C17 H17A 109.5 . . ?
H17C C17 H17A 109.5 . . ?
O C17 H17B 109.5 . . ?
H17C C17 H17B 109.5 . . ?
H17A C17 H17B 109.5 . . ?
C14 C13 C12 118.7(10) . . ?
C14 C13 H13 120.7 . . ?
C12 C13 H13 120.7 . . ?

loop_
_geom_bond_atom_site_label_1
_geom_bond_atom_site_label_2
_geom_bond_distance
_geom_bond_site_symmetry_2
_geom_bond_publ_flag
Fe N1 2.235(6) 3_655 ?
Fe N1 2.235(6) . ?
Fe N2 2.136(6) . ?
Fe N2 2.136(6) 3_655 ?
Fe N3 2.129(6) 3_655 ?
Fe N3 2.129(6) . ?
N2 C4 1.320(7) . ?
N2 C8 1.357(8) . ?
N4 C3 1.351(8) . ?
N4 N1 1.388(7) . ?
N4 C4 1.409(7) . ?
N1 C1 1.327(8) . ?
N3 C9 1.350(7) . ?
N3 N6 1.379(7) . ?
O C17 1.392(9) . ?
O H1O 0.8200 . ?
N5 C9 1.337(7) . ?
N5 C10 1.362(8) . ?
N6 C10 1.341(8) . ?
C4 C5 1.388(8) . ?
C9 C8 1.456(8) . ?
C8 C7 1.375(8) . ?
C10 C11 1.469(9) . ?
C5 C6 1.383(9) . ?
C5 H5 0.9300 . ?
C11 C12 1.371(11) . ?
C11 C16 1.387(10) . ?
C3 C2 1.360(9) . ?
C3 H3 0.9300 . ?
C7 C6 1.371(9) . ?
C7 H7 0.9300 . ?
C1 C2 1.390(9) . ?
C1 H1 0.9300 . ?
F1A C16 1.284(10) . ?
C6 H6 0.9300 . ?
C2 H2 0.9300 . ?
C16 C15 1.376(11) . ?
C16 H12B 0.9300 . ?
C15 C14 1.359(13) . ?
C15 H15 0.9300 . ?
C12 F1B 1.16(2) . ?
C12 C13 1.371(11) . ?
C12 H12A 0.9300 . ?
C14 C13 1.342(14) . ?
C14 H14 0.9300 . ?
C17 H17C 0.9600 . ?
C17 H17A 0.9600 . ?
C17 H17B 0.9600 . ?
C13 H13 0.9300 . ?

loop_
_geom_torsion_atom_site_label_1
_geom_torsion_atom_site_label_2
_geom_torsion_atom_site_label_3
_geom_torsion_atom_site_label_4
_geom_torsion
_geom_torsion_site_symmetry_1
_geom_torsion_site_symmetry_2
_geom_torsion_site_symmetry_3
_geom_torsion_site_symmetry_4
_geom_torsion_publ_flag
C3 N4 N1 C1 0.7(7) . . . . ?
C4 N4 N1 C1 -178.4(5) . . . . ?
C3 N4 N1 Fe -178.9(4) . . . . ?
C4 N4 N1 Fe 2.0(6) . . . . ?
C9 N3 N6 C10 -0.7(6) . . . . ?
Fe N3 N6 C10 178.9(5) . . . . ?
C8 N2 C4 C5 -0.4(9) . . . . ?
Fe N2 C4 C5 179.6(5) . . . . ?
C8 N2 C4 N4 179.1(5) . . . . ?
Fe N2 C4 N4 -0.8(7) . . . . ?
C3 N4 C4 N2 -179.8(6) . . . . ?
N1 N4 C4 N2 -0.9(8) . . . . ?
C3 N4 C4 C5 -0.2(10) . . . . ?
N1 N4 C4 C5 178.7(5) . . . . ?
C10 N5 C9 N3 -1.3(7) . . . . ?
C10 N5 C9 C8 175.7(6) . . . . ?
N6 N3 C9 N5 1.4(7) . . . . ?
Fe N3 C9 N5 -178.4(4) . . . . ?
N6 N3 C9 C8 -176.0(5) . . . . ?
Fe N3 C9 C8 4.3(7) . . . . ?
C4 N2 C8 C7 -0.1(9) . . . . ?
Fe N2 C8 C7 179.9(5) . . . . ?
C4 N2 C8 C9 178.4(5) . . . . ?
Fe N2 C8 C9 -1.6(7) . . . . ?
N5 C9 C8 N2 -178.7(6) . . . . ?
N3 C9 C8 N2 -1.8(8) . . . . ?
N5 C9 C8 C7 -0.3(11) . . . . ?
N3 C9 C8 C7 176.6(7) . . . . ?
N3 N6 C10 N5 -0.1(7) . . . . ?
N3 N6 C10 C11 178.9(6) . . . . ?
C9 N5 C10 N6 0.8(7) . . . . ?
C9 N5 C10 C11 -178.2(6) . . . . ?
N2 C4 C5 C6 -0.2(10) . . . . ?
N4 C4 C5 C6 -179.8(6) . . . . ?
N6 C10 C11 C12 164.6(8) . . . . ?
N5 C10 C11 C12 -16.5(11) . . . . ?
N6 C10 C11 C16 -17.8(11) . . . . ?
N5 C10 C11 C16 161.1(7) . . . . ?
N1 N4 C3 C2 -0.5(7) . . . . ?
C4 N4 C3 C2 178.5(6) . . . . ?
N2 C8 C7 C6 1.2(10) . . . . ?
C9 C8 C7 C6 -177.0(7) . . . . ?
N4 N1 C1 C2 -0.8(7) . . . . ?
Fe N1 C1 C2 178.7(5) . . . . ?
C8 C7 C6 C5 -1.9(11) . . . . ?
C4 C5 C6 C7 1.4(11) . . . . ?
N4 C3 C2 C1 0.0(8) . . . . ?
N1 C1 C2 C3 0.5(8) . . . . ?
C12 C11 C16 F1A -179.3(9) . . . . ?
C10 C11 C16 F1A 2.9(12) . . . . ?
C12 C11 C16 C15 0.1(12) . . . . ?
C10 C11 C16 C15 -177.7(7) . . . . ?
F1A C16 C15 C14 -179.8(9) . . . . ?
C11 C16 C15 C14 0.8(13) . . . . ?
C16 C11 C12 F1B -175(2) . . . . ?
C10 C11 C12 F1B 3(3) . . . . ?
C16 C11 C12 C13 -0.7(15) . . . . ?
C10 C11 C12 C13 177.1(9) . . . . ?
C16 C15 C14 C13 -1.1(16) . . . . ?
C15 C14 C13 C12 0.5(18) . . . . ?
F1B C12 C13 C14 175(2) . . . . ?
C11 C12 C13 C14 0.4(18) . . . . ?
